data_6000145
loop_
_publ_author_name
'Quintero, M.'
'Barreto, A.'
'Grima, P.'
'Tovar, R.'
'Quintero, E.'
'Porras, G. S.'
'Ruiz, J.'
'Woolley, J. C.'
'Lamarche, G.'
'Lamarche, A. M.'

_publ_section_title
;
 Crystallographic properties of I-2-Fe-Iv-Vi(4) magnetic semiconductor
 compounds
;
_journal_name_full 'Materials Research Bulletin'
_journal_page_first 2263
_journal_page_last 2270
_journal_paper_doi 10.1016/S0025-5408(00)00166-5
_journal_volume 34
_journal_year 1999
_chemical_formula_sum 'C4 Cr N3'
_space_group_name_H-M_alt 'P n m a'
_cell_angle_alpha 90.000
_cell_angle_beta 90.000
_cell_angle_gamma 90.000
_cell_length_a 7.3130
_cell_length_b 5.4530
_cell_length_c 10.6400
_cell_volume 424.30
_cod_database_code 6000145

loop_
_atom_site_label
_atom_site_fract_x
_atom_site_fract_y
_atom_site_fract_z
? ? ? ?
